data_7249278
loop_
_publ_author_name
'Mei, Zhen-Zhong'
'Wang, Hong-Yu'
'Ren, Chao'
'Yang, Ying'
'Gu, Jin-Zhong'

_publ_section_title
;
 Hydrothermal synthesis, structures, and catalytic performance of five
 coordination compounds driven by 5-aminoisophthalic acid
;
_journal_issue 38
_journal_name_full 'RSC Advances'
_journal_page_first 28160
_journal_page_last 28167
_journal_paper_doi 10.1039/D4RA05352D
_journal_volume 14
_journal_year 2024
_chemical_formula_sum 'C28 H38 N10 Ni2 O16'
_chemical_formula_weight 888.10
_space_group_crystal_system monoclinic
_space_group_IT_number 14
_space_group_name_Hall '-P 2ybc'
_space_group_name_H-M_alt 'P 1 21/c 1'
_atom_sites_solution_hydrogens mixed
_audit_creation_method SHELXL-2014/7
_audit_update_record
;
2024-07-03 deposited with the CCDC.	2024-08-21 downloaded from the CCDC.
;
_cell_angle_alpha 90
_cell_angle_beta 95.998(2)
_cell_angle_gamma 90
_cell_formula_units_Z 2
_cell_length_a 11.9238(3)
_cell_length_b 8.0959(2)
_cell_length_c 18.3412(5)
_cell_measurement_reflns_used 15188
_cell_measurement_temperature 303(2)
_cell_measurement_theta_max 25.498
_cell_measurement_theta_min 2.233
_cell_volume 1760.85(8)
_computing_cell_refinement 'Bruker SAINT'
_computing_data_collection 'Bruker APEX2'
_computing_data_reduction 'Bruker SAINT'
_computing_molecular_graphics 'Bruker SHELXTL'
_computing_publication_material 'Bruker SHELXTL'
_computing_structure_refinement 'SHELXL-2014/7 (Sheldrick, 2014)'
_computing_structure_solution 'SHELXL-2014/7 (Sheldrick, 2014)'
_diffrn_ambient_temperature 303(2)
_diffrn_measured_fraction_theta_full 0.999
_diffrn_measured_fraction_theta_max 0.999
_diffrn_measurement_device_type 'Bruker APE-II CCD'
_diffrn_measurement_method '\f and \w scans'
_diffrn_radiation_type MoK\a
_diffrn_radiation_wavelength 0.71073
_diffrn_reflns_av_R_equivalents 0.0332
_diffrn_reflns_av_unetI/netI 0.0255
_diffrn_reflns_Laue_measured_fraction_full 0.999
_diffrn_reflns_Laue_measured_fraction_max 0.999
_diffrn_reflns_limit_h_max 13
_diffrn_reflns_limit_h_min -14
_diffrn_reflns_limit_k_max 9
_diffrn_reflns_limit_k_min -9
_diffrn_reflns_limit_l_max 22
_diffrn_reflns_limit_l_min -22
_diffrn_reflns_number 15188
_diffrn_reflns_point_group_measured_fraction_full 0.999
_diffrn_reflns_point_group_measured_fraction_max 0.999
_diffrn_reflns_theta_full 25.242
_diffrn_reflns_theta_max 25.498
_diffrn_reflns_theta_min 2.233
_diffrn_source 'fine-focus sealed tube'
_exptl_absorpt_coefficient_mu 1.159
_exptl_absorpt_correction_T_max 0.966
_exptl_absorpt_correction_T_min 0.944
_exptl_absorpt_correction_type multi-scan
_exptl_absorpt_process_details SADABS
_exptl_crystal_colour green
_exptl_crystal_density_diffrn 1.675
_exptl_crystal_description block
_exptl_crystal_F_000 920
_exptl_crystal_size_max 0.050
_exptl_crystal_size_mid 0.040
_exptl_crystal_size_min 0.030
_exptl_transmission_factor_max 0.966
_exptl_transmission_factor_min 0.946
_refine_diff_density_max 0.569
_refine_diff_density_min -0.496
_refine_diff_density_rms 0.068
_refine_ls_extinction_method none
_refine_ls_goodness_of_fit_ref 1.031
_refine_ls_hydrogen_treatment constr
_refine_ls_matrix_type full
_refine_ls_number_parameters 256
_refine_ls_number_reflns 3277
_refine_ls_number_restraints 0
_refine_ls_restrained_S_all 1.031
_refine_ls_R_factor_all 0.0384
_refine_ls_R_factor_gt 0.0324
_refine_ls_shift/su_max 0.001
_refine_ls_shift/su_mean 0.000
_refine_ls_structure_factor_coef Fsqd
_refine_ls_weighting_details 'w=1/[\s^2^(Fo^2^)+(0.0525P)^2^+1.5324P] where P=(Fo^2^+2Fc^2^)/3'
_refine_ls_weighting_scheme calc
_refine_ls_wR_factor_gt 0.0864
_refine_ls_wR_factor_ref 0.0922
_reflns_Friedel_coverage 0.000
_reflns_number_gt 2914
_reflns_number_total 3277
_reflns_threshold_expression 'I > 2\s(I)'
_cod_data_source_file d4ra05352d2.cif
_cod_data_source_block I
_cod_original_sg_symbol_H-M 'P 21/c'
_cod_database_code 7249278
_shelx_shelxl_version_number 2014/7
_shelx_space_group_comment
;
The symmetry employed for this shelxl refinement is uniquely defined
by the following loop, which should always be used as a source of
symmetry information in preference to the above space-group names.
They are only intended as comments.
;
_shelx_estimated_absorpt_t_min 0.944
_shelx_estimated_absorpt_t_max 0.966

loop_
_space_group_symop_operation_xyz
'x, y, z'
'-x, y+1/2, -z+1/2'
'-x, -y, -z'
'x, -y-1/2, z-1/2'

loop_
_atom_site_label
_atom_site_type_symbol
_atom_site_fract_x
_atom_site_fract_y
_atom_site_fract_z
_atom_site_U_iso_or_equiv
_atom_site_adp_type
_atom_site_occupancy
_atom_site_site_symmetry_order
_atom_site_calc_flag
_atom_site_refinement_flags_posn
_atom_site_refinement_flags_adp
_atom_site_refinement_flags_occupancy
_atom_site_disorder_assembly
_atom_site_disorder_group
Ni1 Ni 0.30220(2) 0.97936(3) 0.64663(2) 0.02147(12) Uani 1 1 d . . . . .
N1 N 0.59913(16) 0.7977(2) 0.35957(10) 0.0252(4) Uani 1 1 d . . . . .
H5A H 0.5269 0.8229 0.3476 0.030 Uiso 1 1 calc R U . . .
H5B H 0.6191 0.7270 0.3261 0.030 Uiso 1 1 calc R U . . .
N2 N 0.20060(16) 1.0395(2) 0.55170(10) 0.0232(4) Uani 1 1 d . . . . .
N3 N 0.05576(16) 1.1871(2) 0.50358(11) 0.0274(4) Uani 1 1 d . . . . .
H1 H -0.0038 1.2476 0.5002 0.033 Uiso 1 1 calc R U . . .
N4 N 0.00404(17) 1.2184(3) 0.66944(11) 0.0329(5) Uani 1 1 d . . . . .
H2 H -0.0543 1.2622 0.6454 0.040 Uiso 1 1 calc R U . . .
N5 N 0.16874(16) 1.0957(2) 0.69283(10) 0.0262(4) Uani 1 1 d . . . . .
O1 O 0.41689(14) 0.8628(2) 0.59120(9) 0.0307(4) Uani 1 1 d . . . . .
O2 O 0.51081(17) 0.7051(2) 0.67593(10) 0.0410(5) Uani 1 1 d . . . . .
O3 O 0.82206(16) 0.3557(2) 0.59600(10) 0.0412(5) Uani 1 1 d . . . . .
O4 O 0.86368(14) 0.3686(2) 0.48098(10) 0.0356(4) Uani 1 1 d . . . . .
O5 O 0.40038(14) 0.9303(2) 0.74696(8) 0.0283(4) Uani 1 1 d . . . . .
H1W H 0.4547 0.8662 0.7394 0.034 Uiso 1 1 d R U . . .
H2W H 0.4326 1.0190 0.7632 0.034 Uiso 1 1 d R U . . .
O6 O 0.21297(15) 0.7545(2) 0.65413(10) 0.0351(4) Uani 1 1 d . . . . .
H4W H 0.2000 0.7116 0.6117 0.042 Uiso 1 1 d R U . . .
H3W H 0.2552 0.6845 0.6785 0.042 Uiso 1 1 d R U . . .
O7 O 0.33448(19) 0.8186(3) 0.33732(13) 0.0561(6) Uani 1 1 d G . . . .
H6W H 0.2855 0.7645 0.3579 0.067 Uiso 1 1 d R U . . .
H5W H 0.3491 0.7328 0.3133 0.067 Uiso 1 1 d R U . . .
O8 O 0.2805(3) 0.4543(3) 0.73452(15) 0.0825(9) Uani 1 1 d . . . . .
H7W H 0.2500 0.3726 0.7539 0.099 Uiso 1 1 d R U . . .
H8W H 0.3119 0.5164 0.7680 0.099 Uiso 1 1 d R U . . .
C1 C 0.49031(19) 0.7564(3) 0.61133(13) 0.0243(5) Uani 1 1 d . . . . .
C2 C 0.55992(18) 0.6947(3) 0.55271(12) 0.0228(5) Uani 1 1 d . . . . .
C3 C 0.64330(18) 0.5774(3) 0.56830(12) 0.0236(5) Uani 1 1 d . . . . .
H3 H 0.6549 0.5313 0.6149 0.028 Uiso 1 1 calc R U . . .
C4 C 0.70980(19) 0.5283(3) 0.51419(13) 0.0237(5) Uani 1 1 d . . . . .
C5 C 0.80566(19) 0.4080(3) 0.53141(13) 0.0268(5) Uani 1 1 d . . . . .
C6 C 0.69207(18) 0.5972(3) 0.44440(12) 0.0241(5) Uani 1 1 d . . . . .
H6 H 0.7359 0.5634 0.4080 0.029 Uiso 1 1 calc R U . . .
C7 C 0.60912(18) 0.7163(3) 0.42892(12) 0.0228(4) Uani 1 1 d . . . . .
C8 C 0.54261(18) 0.7637(3) 0.48300(13) 0.0234(5) Uani 1 1 d . . . . .
H8 H 0.4861 0.8420 0.4726 0.028 Uiso 1 1 calc R U . . .
C9 C 0.2010(2) 1.0409(3) 0.47707(13) 0.0278(5) Uani 1 1 d . . . . .
H9 H 0.2538 0.9886 0.4512 0.033 Uiso 1 1 calc R U . . .
C10 C 0.1119(2) 1.1310(3) 0.44699(13) 0.0310(5) Uani 1 1 d . . . . .
H10 H 0.0926 1.1509 0.3973 0.037 Uiso 1 1 calc R U . . .
C11 C 0.11215(18) 1.1290(3) 0.56523(12) 0.0226(4) Uani 1 1 d . . . . .
C12 C 0.09264(18) 1.1528(3) 0.64113(13) 0.0252(5) Uani 1 1 d . . . . .
C13 C 0.0236(2) 1.2029(4) 0.74361(14) 0.0391(6) Uani 1 1 d . . . . .
H13 H -0.0234 1.2381 0.7779 0.047 Uiso 1 1 calc R U . . .
C14 C 0.1248(2) 1.1262(3) 0.75787(14) 0.0338(6) Uani 1 1 d . . . . .
H14 H 0.1589 1.0986 0.8042 0.041 Uiso 1 1 calc R U . . .

loop_
_atom_site_aniso_label
_atom_site_aniso_U_11
_atom_site_aniso_U_22
_atom_site_aniso_U_33
_atom_site_aniso_U_23
_atom_site_aniso_U_13
_atom_site_aniso_U_12
Ni1 0.01884(17) 0.02502(18) 0.02104(18) 0.00086(10) 0.00438(12) 0.00631(10)
N1 0.0243(10) 0.0283(10) 0.0233(10) 0.0005(7) 0.0038(8) 0.0052(8)
N2 0.0196(9) 0.0258(10) 0.0245(10) -0.0012(7) 0.0035(8) 0.0039(7)
N3 0.0228(10) 0.0315(10) 0.0277(10) 0.0021(8) 0.0020(8) 0.0068(8)
N4 0.0240(10) 0.0439(13) 0.0315(12) 0.0003(9) 0.0054(9) 0.0167(9)
N5 0.0239(10) 0.0315(10) 0.0236(10) 0.0006(8) 0.0043(8) 0.0068(8)
O1 0.0292(9) 0.0351(9) 0.0297(9) 0.0029(7) 0.0110(7) 0.0149(7)
O2 0.0482(11) 0.0492(11) 0.0272(10) 0.0066(8) 0.0111(8) 0.0251(9)
O3 0.0373(10) 0.0527(12) 0.0337(10) 0.0064(8) 0.0042(8) 0.0249(9)
O4 0.0292(9) 0.0417(10) 0.0365(10) -0.0036(8) 0.0065(8) 0.0175(8)
O5 0.0286(9) 0.0323(9) 0.0239(8) 0.0009(7) 0.0029(7) 0.0058(7)
O6 0.0411(10) 0.0310(9) 0.0334(10) -0.0012(7) 0.0050(8) -0.0008(7)
O7 0.0588(14) 0.0521(13) 0.0593(14) -0.0034(10) 0.0156(11) 0.0041(10)
O8 0.122(3) 0.0653(17) 0.0632(17) -0.0125(13) 0.0213(17) -0.0172(17)
C1 0.0217(11) 0.0238(11) 0.0283(12) 0.0007(9) 0.0063(9) 0.0045(8)
C2 0.0203(10) 0.0222(11) 0.0266(12) 0.0000(8) 0.0060(9) 0.0009(8)
C3 0.0221(11) 0.0240(11) 0.0251(11) 0.0029(9) 0.0039(9) 0.0036(9)
C4 0.0196(11) 0.0210(11) 0.0308(12) -0.0023(8) 0.0038(9) 0.0024(8)
C5 0.0214(11) 0.0262(12) 0.0323(13) -0.0033(9) 0.0005(9) 0.0053(9)
C6 0.0203(11) 0.0243(11) 0.0286(12) -0.0048(9) 0.0064(9) 0.0020(9)
C7 0.0217(11) 0.0211(11) 0.0259(11) 0.0003(8) 0.0036(9) -0.0002(8)
C8 0.0184(10) 0.0234(11) 0.0288(12) 0.0011(9) 0.0040(9) 0.0052(8)
C9 0.0267(12) 0.0302(12) 0.0272(12) -0.0043(9) 0.0071(10) 0.0013(9)
C10 0.0322(13) 0.0382(13) 0.0226(12) 0.0011(10) 0.0027(10) 0.0011(10)
C11 0.0181(10) 0.0246(11) 0.0252(11) 0.0001(8) 0.0022(9) 0.0029(8)
C12 0.0197(11) 0.0272(11) 0.0292(12) -0.0004(9) 0.0047(9) 0.0050(9)
C13 0.0361(14) 0.0545(17) 0.0282(13) -0.0028(11) 0.0104(11) 0.0147(12)
C14 0.0315(13) 0.0451(15) 0.0255(12) 0.0011(10) 0.0061(10) 0.0093(11)

loop_
_atom_type_symbol
_atom_type_description
_atom_type_scat_dispersion_real
_atom_type_scat_dispersion_imag
_atom_type_scat_source
C C 0.0033 0.0016 'International Tables Vol C Tables 4.2.6.8 and 6.1.1.4'
H H 0.0000 0.0000 'International Tables Vol C Tables 4.2.6.8 and 6.1.1.4'
N N 0.0061 0.0033 'International Tables Vol C Tables 4.2.6.8 and 6.1.1.4'
Ni Ni 0.3393 1.1124 'International Tables Vol C Tables 4.2.6.8 and 6.1.1.4'
O O 0.0106 0.0060 'International Tables Vol C Tables 4.2.6.8 and 6.1.1.4'

loop_
_geom_angle_atom_site_label_1
_geom_angle_atom_site_label_2
_geom_angle_atom_site_label_3
_geom_angle
_geom_angle_site_symmetry_1
_geom_angle_site_symmetry_3
_geom_angle_publ_flag
O1 Ni1 N2 93.09(7) . . ?
O1 Ni1 N5 172.95(7) . . ?
N2 Ni1 N5 80.37(7) . . ?
O1 Ni1 O5 90.45(7) . . ?
N2 Ni1 O5 176.25(7) . . ?
N5 Ni1 O5 96.14(7) . . ?
O1 Ni1 O6 90.13(7) . . ?
N2 Ni1 O6 90.17(7) . . ?
N5 Ni1 O6 87.28(7) . . ?
O5 Ni1 O6 91.05(7) . . ?
O1 Ni1 N1 87.87(7) . 3_676 ?
N2 Ni1 N1 91.90(7) . 3_676 ?
N5 Ni1 N1 94.94(7) . 3_676 ?
O5 Ni1 N1 87.00(7) . 3_676 ?
O6 Ni1 N1 177.19(7) . 3_676 ?
C7 N1 Ni1 115.93(14) . 3_676 ?
C7 N1 H5A 108.3 . . ?
Ni1 N1 H5A 108.3 3_676 . ?
C7 N1 H5B 108.3 . . ?
Ni1 N1 H5B 108.3 3_676 . ?
H5A N1 H5B 107.4 . . ?
C11 N2 C9 105.60(19) . . ?
C11 N2 Ni1 112.21(15) . . ?
C9 N2 Ni1 141.16(16) . . ?
C11 N3 C10 106.34(19) . . ?
C11 N3 H1 126.8 . . ?
C10 N3 H1 126.8 . . ?
C12 N4 C13 107.0(2) . . ?
C12 N4 H2 126.5 . . ?
C13 N4 H2 126.5 . . ?
C12 N5 C14 105.30(19) . . ?
C12 N5 Ni1 111.01(15) . . ?
C14 N5 Ni1 143.46(16) . . ?
C1 O1 Ni1 131.30(15) . . ?
Ni1 O5 H1W 109.5 . . ?
Ni1 O5 H2W 109.5 . . ?
H1W O5 H2W 104.3 . . ?
Ni1 O6 H4W 109.6 . . ?
Ni1 O6 H3W 109.4 . . ?
H4W O6 H3W 104.4 . . ?
H6W O7 H5W 89.9 . . ?
H7W O8 H8W 109.4 . . ?
O1 C1 O2 124.4(2) . . ?
O1 C1 C2 115.8(2) . . ?
O2 C1 C2 119.68(19) . . ?
C3 C2 C8 120.0(2) . . ?
C3 C2 C1 121.1(2) . . ?
C8 C2 C1 118.80(19) . . ?
C2 C3 C4 120.0(2) . . ?
C2 C3 H3 120.0 . . ?
C4 C3 H3 120.0 . . ?
C6 C4 C3 119.9(2) . . ?
C6 C4 C5 119.3(2) . . ?
C3 C4 C5 120.7(2) . . ?
O4 C5 O3 124.6(2) . . ?
O4 C5 C4 118.3(2) . . ?
O3 C5 C4 117.1(2) . . ?
C7 C6 C4 120.2(2) . . ?
C7 C6 H6 119.9 . . ?
C4 C6 H6 119.9 . . ?
C8 C7 C6 119.6(2) . . ?
C8 C7 N1 120.6(2) . . ?
C6 C7 N1 119.6(2) . . ?
C7 C8 C2 120.3(2) . . ?
C7 C8 H8 119.8 . . ?
C2 C8 H8 119.8 . . ?
C10 C9 N2 109.0(2) . . ?
C10 C9 H9 125.5 . . ?
N2 C9 H9 125.5 . . ?
C9 C10 N3 107.1(2) . . ?
C9 C10 H10 126.5 . . ?
N3 C10 H10 126.5 . . ?
N2 C11 N3 111.9(2) . . ?
N2 C11 C12 117.67(19) . . ?
N3 C11 C12 130.4(2) . . ?
N5 C12 N4 111.8(2) . . ?
N5 C12 C11 118.33(19) . . ?
N4 C12 C11 129.8(2) . . ?
C14 C13 N4 106.9(2) . . ?
C14 C13 H13 126.6 . . ?
N4 C13 H13 126.6 . . ?
C13 C14 N5 109.1(2) . . ?
C13 C14 H14 125.5 . . ?
N5 C14 H14 125.5 . . ?

loop_
_geom_bond_atom_site_label_1
_geom_bond_atom_site_label_2
_geom_bond_distance
_geom_bond_site_symmetry_2
_geom_bond_publ_flag
Ni1 O1 2.0212(15) . ?
Ni1 N2 2.0725(19) . ?
Ni1 N5 2.1022(19) . ?
Ni1 O5 2.1129(16) . ?
Ni1 O6 2.1202(18) . ?
Ni1 N1 2.1639(19) 3_676 ?
N1 C7 1.427(3) . ?
N1 Ni1 2.1639(19) 3_676 ?
N1 H5A 0.8900 . ?
N1 H5B 0.8900 . ?
N2 C11 1.324(3) . ?
N2 C9 1.369(3) . ?
N3 C11 1.339(3) . ?
N3 C10 1.370(3) . ?
N3 H1 0.8600 . ?
N4 C12 1.335(3) . ?
N4 C13 1.362(3) . ?
N4 H2 0.8600 . ?
N5 C12 1.325(3) . ?
N5 C14 1.374(3) . ?
O1 C1 1.256(3) . ?
O2 C1 1.255(3) . ?
O3 C5 1.254(3) . ?
O4 C5 1.253(3) . ?
O5 H1W 0.8523 . ?
O5 H2W 0.8527 . ?
O6 H4W 0.8521 . ?
O6 H3W 0.8524 . ?
O7 H6W 0.8500 . ?
O7 H5W 0.8499 . ?
O8 H7W 0.8505 . ?
O8 H8W 0.8503 . ?
C1 C2 1.510(3) . ?
C2 C3 1.383(3) . ?
C2 C8 1.391(3) . ?
C3 C4 1.391(3) . ?
C3 H3 0.9300 . ?
C4 C6 1.392(3) . ?
C4 C5 1.510(3) . ?
C6 C7 1.389(3) . ?
C6 H6 0.9300 . ?
C7 C8 1.387(3) . ?
C8 H8 0.9300 . ?
C9 C10 1.358(3) . ?
C9 H9 0.9300 . ?
C10 H10 0.9300 . ?
C11 C12 1.448(3) . ?
C13 C14 1.358(4) . ?
C13 H13 0.9300 . ?
C14 H14 0.9300 . ?

loop_
_geom_hbond_atom_site_label_D
_geom_hbond_atom_site_label_H
_geom_hbond_atom_site_label_A
_geom_hbond_distance_DH
_geom_hbond_distance_HA
_geom_hbond_distance_DA
_geom_hbond_angle_DHA
_geom_hbond_site_symmetry_A
C6 H6 O8 0.93 2.61 3.358(4) 138.3 3_666
O8 H8W O7 0.85 1.84 2.664(4) 161.5 4_576
O8 H7W N5 0.85 2.64 3.252(3) 129.4 1_545
O7 H5W O5 0.85 1.94 2.774(3) 167.8 4_575
O7 H6W O3 0.85 1.88 2.729(3) 179.6 3_666
O6 H3W O8 0.85 2.13 2.913(4) 151.5 .
O6 H4W O4 0.85 1.90 2.738(3) 166.8 3_666
O5 H2W O2 0.85 1.95 2.785(2) 164.7 2_656
O5 H1W O2 0.85 1.92 2.667(2) 146.4 .
N4 H2 O3 0.86 1.81 2.674(3) 179.1 1_465
N3 H1 O4 0.86 1.86 2.717(2) 172.9 1_465
N1 H5B O8 0.89 2.26 3.117(3) 162.1 3_666
N1 H5A O7 0.89 2.28 3.144(3) 162.8 .
C6 H6 O8 0.93 2.61 3.358(4) 138.3 3_666
O8 H8W O7 0.85 1.84 2.664(4) 161.5 4_576
O8 H7W N5 0.85 2.64 3.252(3) 129.4 1_545
O7 H5W O5 0.85 1.94 2.774(3) 167.8 4_575
O6 H3W O8 0.85 2.13 2.913(4) 151.5 .
O6 H4W O4 0.85 1.90 2.738(3) 166.8 3_666
O5 H2W O2 0.85 1.95 2.785(2) 164.7 2_656
O5 H1W O2 0.85 1.92 2.667(2) 146.4 .
N4 H2 O3 0.86 1.81 2.674(3) 179.1 1_465
N3 H1 O4 0.86 1.86 2.717(2) 172.9 1_465
N1 H5B O8 0.89 2.26 3.117(3) 162.1 3_666
N1 H5A O7 0.89 2.28 3.144(3) 162.8 .
C6 H6 O8 0.93 2.61 3.358(4) 138.3 3_666
O8 H8W O7 0.85 1.84 2.664(4) 161.5 4_576
O8 H7W N5 0.85 2.64 3.252(3) 129.4 1_545
O7 H5W O5 0.85 1.94 2.774(3) 167.8 4_575
O6 H3W O8 0.85 2.13 2.913(4) 151.5 .
O6 H4W O4 0.85 1.90 2.738(3) 166.8 3_666
O5 H2W O2 0.85 1.95 2.785(2) 164.7 2_656
O5 H1W O2 0.85 1.92 2.667(2) 146.4 .
N4 H2 O3 0.86 1.81 2.674(3) 179.1 1_465
N3 H1 O4 0.86 1.86 2.717(2) 172.9 1_465
N1 H5B O8 0.89 2.26 3.117(3) 162.1 3_666
N1 H5A O7 0.89 2.28 3.144(3) 162.8 .
C6 H6 O8 0.93 2.61 3.358(4) 138.3 3_666
O8 H8W O7 0.85 1.84 2.664(4) 161.5 4_576
O8 H7W N5 0.85 2.64 3.252(3) 129.4 1_545
O7 H5W O5 0.85 1.94 2.774(3) 167.8 4_575
O6 H3W O8 0.85 2.13 2.913(4) 151.5 .
O6 H4W O4 0.85 1.90 2.738(3) 166.8 3_666
O5 H2W O2 0.85 1.95 2.785(2) 164.7 2_656
O5 H1W O2 0.85 1.92 2.667(2) 146.4 .
N4 H2 O3 0.86 1.81 2.674(3) 179.1 1_465
N3 H1 O4 0.86 1.86 2.717(2) 172.9 1_465
N1 H5B O8 0.89 2.26 3.117(3) 162.1 3_666
N1 H5A O7 0.89 2.28 3.144(3) 162.8 .
N1 H5A O7 0.89 2.28 3.144(3) 162.8 .
N1 H5B O8 0.89 2.26 3.117(3) 162.1 3_666
N3 H1 O4 0.86 1.86 2.717(2) 172.9 1_465
N4 H2 O3 0.86 1.81 2.674(3) 179.1 1_465
O5 H1W O2 0.85 1.92 2.667(2) 146.4 .
O5 H2W O2 0.85 1.95 2.785(2) 164.7 2_656
O6 H4W O4 0.85 1.90 2.738(3) 166.8 3_666
O6 H3W O8 0.85 2.13 2.913(4) 151.5 .
O7 H5W O5 0.85 1.94 2.774(3) 167.8 4_575
O8 H7W N5 0.85 2.64 3.252(3) 129.4 1_545
O8 H8W O7 0.85 1.84 2.664(4) 161.5 4_576
C6 H6 O8 0.93 2.61 3.358(4) 138.3 3_666
N1 H5A O7 0.89 2.28 3.144(3) 162.8 .
N1 H5B O8 0.89 2.26 3.117(3) 162.1 3_666
N3 H1 O4 0.86 1.86 2.717(2) 172.9 1_465
N4 H2 O3 0.86 1.81 2.674(3) 179.1 1_465
O5 H1W O2 0.85 1.92 2.667(2) 146.4 .
O5 H2W O2 0.85 1.95 2.785(2) 164.7 2_656
O6 H4W O4 0.85 1.90 2.738(3) 166.8 3_666
O6 H3W O8 0.85 2.13 2.913(4) 151.5 .
O7 H5W O5 0.85 1.94 2.774(3) 167.8 4_575
O8 H7W N5 0.85 2.64 3.252(3) 129.4 1_545
O8 H8W O7 0.85 1.84 2.664(4) 161.5 4_576
C6 H6 O8 0.93 2.61 3.358(4) 138.3 3_666
N1 H5A O7 0.89 2.28 3.144(3) 162.8 .
N1 H5B O8 0.89 2.26 3.117(3) 162.1 3_666
N3 H1 O4 0.86 1.86 2.717(2) 172.9 1_465
N4 H2 O3 0.86 1.81 2.674(3) 179.1 1_465
O5 H1W O2 0.85 1.92 2.667(2) 146.4 .
O5 H2W O2 0.85 1.95 2.785(2) 164.7 2_656
O6 H4W O4 0.85 1.90 2.738(3) 166.8 3_666
O6 H3W O8 0.85 2.13 2.913(4) 151.5 .
O7 H5W O5 0.85 1.94 2.774(3) 167.8 4_575
O8 H7W N5 0.85 2.64 3.252(3) 129.4 1_545
O8 H8W O7 0.85 1.84 2.664(4) 161.5 4_576
C6 H6 O8 0.93 2.61 3.358(4) 138.3 3_666
N1 H5A O7 0.89 2.28 3.144(3) 162.8 .
N1 H5B O8 0.89 2.26 3.117(3) 162.1 3_666
N3 H1 O4 0.86 1.86 2.717(2) 172.9 1_465
N4 H2 O3 0.86 1.81 2.674(3) 179.1 1_465
O5 H1W O2 0.85 1.92 2.667(2) 146.4 .
O5 H2W O2 0.85 1.95 2.785(2) 164.7 2_656
O6 H4W O4 0.85 1.90 2.738(3) 166.8 3_666
O6 H3W O8 0.85 2.13 2.913(4) 151.5 .
O7 H5W O5 0.85 1.94 2.774(3) 167.8 4_575
O8 H7W N5 0.85 2.64 3.252(3) 129.4 1_545
O8 H8W O7 0.85 1.84 2.664(4) 161.5 4_576
C6 H6 O8 0.93 2.61 3.358(4) 138.3 3_666
N1 H5A O7 0.89 2.28 3.144(3) 162.8 .
N1 H5B O8 0.89 2.26 3.117(3) 162.1 3_666
N3 H1 O4 0.86 1.86 2.717(2) 172.9 1_465
N4 H2 O3 0.86 1.81 2.674(3) 179.1 1_465
O5 H1W O2 0.85 1.92 2.667(2) 146.4 .
O5 H2W O2 0.85 1.95 2.785(2) 164.7 2_656
O6 H4W O4 0.85 1.90 2.738(3) 166.8 3_666
O6 H3W O8 0.85 2.13 2.913(4) 151.5 .
O7 H6W O3 0.85 1.88 2.729(3) 179.6 3_666
O7 H5W O5 0.85 1.94 2.774(3) 167.8 4_575
O8 H7W N5 0.85 2.64 3.252(3) 129.4 1_545
O8 H8W O7 0.85 1.84 2.664(4) 161.5 4_576
C6 H6 O8 0.93 2.61 3.358(4) 138.3 3_666

loop_
_geom_torsion_atom_site_label_1
_geom_torsion_atom_site_label_2
_geom_torsion_atom_site_label_3
_geom_torsion_atom_site_label_4
_geom_torsion
_geom_torsion_site_symmetry_1
_geom_torsion_site_symmetry_2
_geom_torsion_site_symmetry_3
_geom_torsion_site_symmetry_4
_geom_torsion_publ_flag
Ni1 O1 C1 O2 -3.9(4) . . . . ?
Ni1 O1 C1 C2 178.71(15) . . . . ?
O1 C1 C2 C3 -179.9(2) . . . . ?
O2 C1 C2 C3 2.6(3) . . . . ?
O1 C1 C2 C8 3.1(3) . . . . ?
O2 C1 C2 C8 -174.4(2) . . . . ?
C8 C2 C3 C4 0.0(3) . . . . ?
C1 C2 C3 C4 -177.0(2) . . . . ?
C2 C3 C4 C6 -0.1(3) . . . . ?
C2 C3 C4 C5 176.4(2) . . . . ?
C6 C4 C5 O4 -2.9(3) . . . . ?
C3 C4 C5 O4 -179.4(2) . . . . ?
C6 C4 C5 O3 176.4(2) . . . . ?
C3 C4 C5 O3 -0.1(3) . . . . ?
C3 C4 C6 C7 0.8(3) . . . . ?
C5 C4 C6 C7 -175.7(2) . . . . ?
C4 C6 C7 C8 -1.3(3) . . . . ?
C4 C6 C7 N1 173.8(2) . . . . ?
Ni1 N1 C7 C8 85.5(2) 3_676 . . . ?
Ni1 N1 C7 C6 -89.6(2) 3_676 . . . ?
C6 C7 C8 C2 1.1(3) . . . . ?
N1 C7 C8 C2 -173.9(2) . . . . ?
C3 C2 C8 C7 -0.4(3) . . . . ?
C1 C2 C8 C7 176.6(2) . . . . ?
C11 N2 C9 C10 -0.3(3) . . . . ?
Ni1 N2 C9 C10 -166.92(19) . . . . ?
N2 C9 C10 N3 0.3(3) . . . . ?
C11 N3 C10 C9 -0.2(3) . . . . ?
C9 N2 C11 N3 0.2(3) . . . . ?
Ni1 N2 C11 N3 171.16(15) . . . . ?
C9 N2 C11 C12 -178.3(2) . . . . ?
Ni1 N2 C11 C12 -7.3(3) . . . . ?
C10 N3 C11 N2 0.0(3) . . . . ?
C10 N3 C11 C12 178.2(2) . . . . ?
C14 N5 C12 N4 0.5(3) . . . . ?
Ni1 N5 C12 N4 176.30(16) . . . . ?
C14 N5 C12 C11 -176.2(2) . . . . ?
Ni1 N5 C12 C11 -0.4(3) . . . . ?
C13 N4 C12 N5 -0.1(3) . . . . ?
C13 N4 C12 C11 176.2(2) . . . . ?
N2 C11 C12 N5 5.4(3) . . . . ?
N3 C11 C12 N5 -172.7(2) . . . . ?
N2 C11 C12 N4 -170.7(2) . . . . ?
N3 C11 C12 N4 11.2(4) . . . . ?
C12 N4 C13 C14 -0.4(3) . . . . ?
N4 C13 C14 N5 0.7(3) . . . . ?
C12 N5 C14 C13 -0.7(3) . . . . ?
Ni1 N5 C14 C13 -174.1(2) . . . . ?
